data_4122052
loop_
_publ_author_name
'Kou, Kevin G. M.'
'Le, Diane N.'
'Dong, Vy M.'

_publ_section_title
;
 Rh(I)-catalyzed intermolecular hydroacylation: enantioselective
 cross-coupling of aldehydes and ketoamides.
;
_journal_issue 26
_journal_name_full 'Journal of the American Chemical Society'
_journal_page_first 9471
_journal_page_last 9476
_journal_paper_doi 10.1021/ja504296x
_journal_volume 136
_journal_year 2014
_chemical_absolute_configuration ad
_chemical_formula_sum 'C25 H25 N O3'
_chemical_formula_weight 387.46
_chemical_name_systematic
; 
 ? 
;
_space_group_crystal_system monoclinic
_space_group_IT_number 4
_space_group_name_Hall 'P 2yb'
_space_group_name_H-M_alt 'P 1 21 1'
_symmetry_space_group_name_Hall 'P 2yb'
_symmetry_space_group_name_H-M 'P 1 21 1'
_atom_sites_solution_hydrogens difmap
_atom_sites_solution_primary direct
_atom_sites_solution_secondary difmap
_audit_creation_method SHELXL-2013
_cell_angle_alpha 90
_cell_angle_beta 91.0402(9)
_cell_angle_gamma 90
_cell_formula_units_Z 4
_cell_length_a 9.0700(7)
_cell_length_b 10.0886(8)
_cell_length_c 23.1150(18)
_cell_measurement_reflns_used 9880
_cell_measurement_temperature 88(2)
_cell_measurement_theta_max 28.25
_cell_measurement_theta_min 2.20
_cell_volume 2114.8(3)
_computing_cell_refinement 'Bruker SAINT 8.34a, 2013'
_computing_data_collection 'Bruker APEX2 2013.6-2, 2013'
_computing_data_reduction 'Bruker SAINT 8.34a, 2013'
_computing_molecular_graphics 'Bruker SHELXTL'
_computing_publication_material 'Bruker SHELXTL'
_computing_structure_refinement 'SHELXL-2013 (Sheldrick, 2013)'
_computing_structure_solution 'Bruker SHELXTL 2013/1'
_diffrn_ambient_temperature 88(2)
_diffrn_measured_fraction_theta_full 0.995
_diffrn_measured_fraction_theta_max 0.982
_diffrn_measurement_device_type 'Bruker SMART APEX II CCD'
_diffrn_measurement_method '\f and \w scans'
_diffrn_radiation_type MoK\a
_diffrn_radiation_wavelength 0.71073
_diffrn_reflns_av_R_equivalents 0.0167
_diffrn_reflns_av_unetI/netI 0.0226
_diffrn_reflns_Laue_measured_fraction_full 0.995
_diffrn_reflns_Laue_measured_fraction_max 0.982
_diffrn_reflns_limit_h_max 11
_diffrn_reflns_limit_h_min -12
_diffrn_reflns_limit_k_max 13
_diffrn_reflns_limit_k_min -13
_diffrn_reflns_limit_l_max 30
_diffrn_reflns_limit_l_min -30
_diffrn_reflns_number 24823
_diffrn_reflns_point_group_measured_fraction_full 0.994
_diffrn_reflns_point_group_measured_fraction_max 0.963
_diffrn_reflns_theta_full 25.242
_diffrn_reflns_theta_max 28.305
_diffrn_reflns_theta_min 0.881
_diffrn_source 'fine-focus sealed tube'
_exptl_absorpt_coefficient_mu 0.079
_exptl_absorpt_correction_T_max 0.8621
_exptl_absorpt_correction_T_min 0.8209
_exptl_absorpt_correction_type multi-scan
_exptl_absorpt_process_details 'Bruker SADABS 2012/1'
_exptl_crystal_colour colorless
_exptl_crystal_density_diffrn 1.217
_exptl_crystal_density_meas ?
_exptl_crystal_density_method not_measured
_exptl_crystal_description irregular
_exptl_crystal_F_000 824
_exptl_crystal_size_max 0.407
_exptl_crystal_size_mid 0.310
_exptl_crystal_size_min 0.196
_refine_diff_density_max 0.243
_refine_diff_density_min -0.185
_refine_diff_density_rms 0.036
_refine_ls_abs_structure_details
; 
 Flack x determined using 4160 quotients [(I+)-(I-)]/[(I+)+(I-)] 
 (Parsons and Flack (2004), Acta Cryst. A60, s61). 
;
_refine_ls_abs_structure_Flack 0.0(2)
_refine_ls_extinction_method none
_refine_ls_goodness_of_fit_ref 1.054
_refine_ls_hydrogen_treatment refall
_refine_ls_matrix_type full
_refine_ls_number_parameters 723
_refine_ls_number_reflns 10119
_refine_ls_number_restraints 1
_refine_ls_restrained_S_all 1.054
_refine_ls_R_factor_all 0.0368
_refine_ls_R_factor_gt 0.0334
_refine_ls_shift/su_max 0.000
_refine_ls_shift/su_mean 0.000
_refine_ls_structure_factor_coef Fsqd
_refine_ls_weighting_details 'w=1/[\s^2^(Fo^2^)+(0.0472P)^2^+0.3341P] where P=(Fo^2^+2Fc^2^)/3'
_refine_ls_weighting_scheme calc
_refine_ls_wR_factor_gt 0.0844
_refine_ls_wR_factor_ref 0.0865
_reflns_Friedel_coverage 0.859
_reflns_Friedel_fraction_full 0.994
_reflns_Friedel_fraction_max 0.943
_reflns_number_gt 9473
_reflns_number_total 10119
_reflns_threshold_expression 'I > 2\s(I)'
_cod_data_source_file ja504296x_si_002.cif
_cod_data_source_block vmd14
_cod_depositor_comments
;Adding full bibliography for 4122052.cif.

The following automatic conversions were performed:

'_exptl_crystal_density_meas' value 'not_measured' was changed to '?'
- the value is perceived as not measured.

Automatic conversion script
Id: cif_fix_values 3008 2015-01-20 13:52:24Z robertas 
;
_cod_database_code 4122052
_shelx_space_group_comment
; 
The symmetry employed for this shelxl refinement is uniquely defined 
by the following loop, which should always be used as a source of 
symmetry information in preference to the above space-group names. 
They are only intended as comments. 
;
_shelx_estimated_absorpt_t_min 0.968
_shelx_estimated_absorpt_t_max 0.985
_shelxl_version_number 2013-3

loop_
_space_group_symop_operation_xyz
'x, y, z'
'-x, y+1/2, -z'

loop_
_atom_site_label
_atom_site_type_symbol
_atom_site_fract_x
_atom_site_fract_y
_atom_site_fract_z
_atom_site_U_iso_or_equiv
_atom_site_adp_type
_atom_site_occupancy
_atom_site_site_symmetry_order
_atom_site_calc_flag
O1 O -0.09918(14) 0.90946(14) -0.35198(6) 0.0192(3) Uani 1 1 d
O2 O -0.16172(13) 0.81531(12) -0.45617(5) 0.0143(2) Uani 1 1 d
O3 O -0.09480(14) 1.02639(12) -0.47363(6) 0.0173(3) Uani 1 1 d
N1 N -0.32326(16) 1.00403(16) -0.33861(7) 0.0171(3) Uani 1 1 d
C1 C -0.2742(2) 1.0718(2) -0.28557(9) 0.0230(4) Uani 1 1 d
C2 C -0.22668(19) 0.92830(17) -0.36820(7) 0.0143(3) Uani 1 1 d
C3 C -0.28658(19) 0.86635(17) -0.42506(7) 0.0134(3) Uani 1 1 d
C4 C -0.06727(18) 0.90948(18) -0.47499(7) 0.0132(3) Uani 1 1 d
C5 C 0.07352(19) 0.84831(18) -0.49582(8) 0.0150(3) Uani 1 1 d
C6 C 0.1465(2) 0.93180(19) -0.54285(8) 0.0175(4) Uani 1 1 d
C7 C 0.05818(19) 0.93035(18) -0.59904(8) 0.0168(3) Uani 1 1 d
C8 C 0.0379(2) 0.8118(2) -0.62932(8) 0.0217(4) Uani 1 1 d
C9 C -0.0446(3) 0.8088(2) -0.68064(9) 0.0272(4) Uani 1 1 d
C10 C -0.1070(2) 0.9241(2) -0.70260(9) 0.0278(5) Uani 1 1 d
C11 C -0.0877(2) 1.0430(2) -0.67279(9) 0.0248(4) Uani 1 1 d
C12 C -0.0059(2) 1.0458(2) -0.62119(8) 0.0196(4) Uani 1 1 d
C13 C -0.47572(19) 1.01967(19) -0.35544(8) 0.0173(4) Uani 1 1 d
C14 C -0.5820(2) 0.9412(2) -0.32963(9) 0.0220(4) Uani 1 1 d
C15 C -0.7301(2) 0.9585(2) -0.34481(10) 0.0278(5) Uani 1 1 d
C16 C -0.7704(2) 1.0521(2) -0.38611(10) 0.0306(5) Uani 1 1 d
C17 C -0.6644(2) 1.1298(2) -0.41175(10) 0.0305(5) Uani 1 1 d
C18 C -0.5161(2) 1.1149(2) -0.39624(9) 0.0236(4) Uani 1 1 d
C19 C -0.38999(19) 0.75142(18) -0.41587(8) 0.0152(3) Uani 1 1 d
C20 C -0.3602(2) 0.65758(18) -0.37319(8) 0.0173(4) Uani 1 1 d
C21 C -0.4537(2) 0.5495(2) -0.36459(9) 0.0229(4) Uani 1 1 d
C22 C -0.5778(2) 0.5373(2) -0.40068(10) 0.0280(5) Uani 1 1 d
C23 C -0.6093(2) 0.6306(2) -0.44330(10) 0.0282(5) Uani 1 1 d
C24 C -0.5159(2) 0.7379(2) -0.45107(9) 0.0214(4) Uani 1 1 d
C25 C -0.4209(3) 0.4506(2) -0.31720(12) 0.0348(5) Uani 1 1 d
H1A H -0.169(3) 1.056(3) -0.2782(12) 0.036(7) Uiso 1 1 d
H1B H -0.335(3) 1.040(3) -0.2513(11) 0.031(6) Uiso 1 1 d
H1C H -0.298(3) 1.160(3) -0.2903(14) 0.049(8) Uiso 1 1 d
H3A H -0.331(2) 0.935(2) -0.4483(9) 0.013(5) Uiso 1 1 d
H5A H 0.054(2) 0.762(2) -0.5094(10) 0.018(5) Uiso 1 1 d
H5B H 0.136(3) 0.842(3) -0.4607(11) 0.025(6) Uiso 1 1 d
H6A H 0.162(3) 1.022(3) -0.5294(11) 0.029(6) Uiso 1 1 d
H6B H 0.246(3) 0.896(3) -0.5482(11) 0.027(6) Uiso 1 1 d
H8A H 0.079(3) 0.733(3) -0.6143(11) 0.029(6) Uiso 1 1 d
H9A H -0.060(3) 0.727(3) -0.6998(12) 0.035(7) Uiso 1 1 d
H10A H -0.166(3) 0.922(3) -0.7397(12) 0.034(7) Uiso 1 1 d
H11A H -0.132(3) 1.130(3) -0.6863(11) 0.029(6) Uiso 1 1 d
H12A H 0.005(3) 1.132(3) -0.5994(11) 0.029(6) Uiso 1 1 d
H14A H -0.548(3) 0.871(3) -0.3012(11) 0.031(7) Uiso 1 1 d
H15A H -0.799(3) 0.911(3) -0.3271(12) 0.036(7) Uiso 1 1 d
H16A H -0.874(3) 1.059(3) -0.3947(11) 0.034(7) Uiso 1 1 d
H17A H -0.691(3) 1.196(3) -0.4410(13) 0.043(8) Uiso 1 1 d
H18A H -0.443(3) 1.168(3) -0.4142(12) 0.038(7) Uiso 1 1 d
H20A H -0.275(3) 0.665(3) -0.3494(11) 0.027(6) Uiso 1 1 d
H22A H -0.643(3) 0.464(3) -0.3931(12) 0.037(7) Uiso 1 1 d
H23A H -0.694(3) 0.620(3) -0.4663(12) 0.033(7) Uiso 1 1 d
H24A H -0.535(3) 0.807(3) -0.4797(11) 0.029(6) Uiso 1 1 d
H25A H -0.488(3) 0.370(3) -0.3175(13) 0.047(8) Uiso 1 1 d
H25B H -0.434(3) 0.486(3) -0.2803(14) 0.044(8) Uiso 1 1 d
H25C H -0.312(4) 0.420(3) -0.3154(14) 0.057(9) Uiso 1 1 d
O4 O -0.39037(14) 0.63035(14) -0.15044(6) 0.0212(3) Uani 1 1 d
O5 O -0.33233(13) 0.56201(12) -0.04148(5) 0.0154(3) Uani 1 1 d
O6 O -0.40751(14) 0.77361(12) -0.03212(6) 0.0183(3) Uani 1 1 d
N2 N -0.16631(17) 0.72059(17) -0.16685(7) 0.0186(3) Uani 1 1 d
C26 C -0.2063(3) 0.7420(3) -0.22788(10) 0.0351(6) Uani 1 1 d
C27 C -0.26504(19) 0.65583(17) -0.13369(8) 0.0153(3) Uani 1 1 d
C28 C -0.20800(18) 0.61056(17) -0.07351(7) 0.0138(3) Uani 1 1 d
C29 C -0.43001(19) 0.65669(18) -0.02600(7) 0.0147(3) Uani 1 1 d
C30 C -0.56762(19) 0.59572(18) -0.00210(8) 0.0165(3) Uani 1 1 d
C31 C -0.6371(2) 0.6811(2) 0.04495(8) 0.0188(4) Uani 1 1 d
C32 C -0.54575(19) 0.68502(19) 0.10029(8) 0.0183(4) Uani 1 1 d
C33 C -0.5085(2) 0.5683(2) 0.12947(9) 0.0245(4) Uani 1 1 d
C34 C -0.4248(3) 0.5715(2) 0.18058(9) 0.0272(4) Uani 1 1 d
C35 C -0.3794(2) 0.6912(2) 0.20399(9) 0.0268(4) Uani 1 1 d
C36 C -0.4158(2) 0.8083(2) 0.17550(9) 0.0253(4) Uani 1 1 d
C37 C -0.4972(2) 0.8052(2) 0.12377(8) 0.0212(4) Uani 1 1 d
C38 C -0.01620(19) 0.74452(18) -0.14899(8) 0.0169(4) Uani 1 1 d
C39 C 0.0961(2) 0.6718(2) -0.17442(9) 0.0238(4) Uani 1 1 d
C40 C 0.2420(2) 0.6946(2) -0.15744(11) 0.0302(5) Uani 1 1 d
C41 C 0.2745(2) 0.7881(2) -0.11526(10) 0.0309(5) Uani 1 1 d
C42 C 0.1632(2) 0.8604(2) -0.09034(10) 0.0286(5) Uani 1 1 d
C43 C 0.0163(2) 0.8401(2) -0.10766(9) 0.0217(4) Uani 1 1 d
C44 C -0.10016(19) 0.49708(17) -0.07796(7) 0.0143(3) Uani 1 1 d
C45 C -0.12250(19) 0.39686(18) -0.11839(8) 0.0157(3) Uani 1 1 d
C46 C -0.0248(2) 0.28996(19) -0.12216(8) 0.0186(4) Uani 1 1 d
C47 C 0.0973(2) 0.2868(2) -0.08467(9) 0.0216(4) Uani 1 1 d
C48 C 0.1209(2) 0.3873(2) -0.04448(9) 0.0228(4) Uani 1 1 d
C49 C 0.0229(2) 0.49244(19) -0.04071(8) 0.0190(4) Uani 1 1 d
C50 C -0.0521(3) 0.1822(2) -0.16628(10) 0.0266(4) Uani 1 1 d
H26A H -0.309(3) 0.769(3) -0.2306(13) 0.048(8) Uiso 1 1 d
H26B H -0.200(5) 0.654(5) -0.250(2) 0.103(16) Uiso 1 1 d
H26C H -0.140(3) 0.798(3) -0.2429(13) 0.046(8) Uiso 1 1 d
H28A H -0.169(2) 0.682(2) -0.0535(10) 0.017(5) Uiso 1 1 d
H30A H -0.547(2) 0.503(2) 0.0131(9) 0.013(5) Uiso 1 1 d
H30B H -0.635(3) 0.592(3) -0.0356(10) 0.023(6) Uiso 1 1 d
H31A H -0.660(3) 0.771(3) 0.0312(11) 0.026(6) Uiso 1 1 d
H31B H -0.734(3) 0.647(2) 0.0530(10) 0.023(6) Uiso 1 1 d
H33A H -0.539(3) 0.485(3) 0.1146(10) 0.020(6) Uiso 1 1 d
H34A H -0.402(3) 0.488(3) 0.1982(11) 0.029(6) Uiso 1 1 d
H35A H -0.321(3) 0.689(3) 0.2413(12) 0.032(7) Uiso 1 1 d
H36A H -0.384(3) 0.900(3) 0.1918(11) 0.033(7) Uiso 1 1 d
H37A H -0.523(2) 0.888(2) 0.1047(10) 0.018(6) Uiso 1 1 d
H39A H 0.070(3) 0.607(3) -0.2014(12) 0.033(7) Uiso 1 1 d
H40A H 0.322(3) 0.645(3) -0.1768(12) 0.036(7) Uiso 1 1 d
H41A H 0.379(3) 0.806(3) -0.1049(11) 0.031(6) Uiso 1 1 d
H42A H 0.184(3) 0.925(3) -0.0599(14) 0.051(9) Uiso 1 1 d
H43A H -0.065(3) 0.892(2) -0.0916(11) 0.025(6) Uiso 1 1 d
H45A H -0.211(3) 0.400(2) -0.1451(10) 0.022(6) Uiso 1 1 d
H47A H 0.167(2) 0.214(2) -0.0872(10) 0.021(6) Uiso 1 1 d
H48A H 0.207(3) 0.383(3) -0.0184(11) 0.029(7) Uiso 1 1 d
H49A H 0.039(2) 0.562(3) -0.0136(10) 0.023(6) Uiso 1 1 d
H50A H 0.024(3) 0.133(3) -0.1716(13) 0.047(9) Uiso 1 1 d
H50B H -0.070(4) 0.224(4) -0.2056(17) 0.072(11) Uiso 1 1 d
H50C H -0.145(4) 0.131(3) -0.1552(14) 0.057(9) Uiso 1 1 d

loop_
_atom_site_aniso_label
_atom_site_aniso_U_11
_atom_site_aniso_U_22
_atom_site_aniso_U_33
_atom_site_aniso_U_23
_atom_site_aniso_U_13
_atom_site_aniso_U_12
O1 0.0133(6) 0.0259(7) 0.0182(6) -0.0003(5) -0.0028(5) 0.0000(5)
O2 0.0152(6) 0.0121(6) 0.0158(6) 0.0001(5) 0.0028(5) 0.0009(5)
O3 0.0188(6) 0.0131(6) 0.0200(6) 0.0019(5) -0.0005(5) 0.0008(5)
N1 0.0139(7) 0.0196(8) 0.0179(7) -0.0062(6) -0.0017(6) -0.0012(6)
C1 0.0210(9) 0.0273(10) 0.0206(9) -0.0108(8) -0.0038(7) -0.0017(8)
C2 0.0138(8) 0.0144(8) 0.0148(8) 0.0014(6) 0.0004(6) -0.0024(6)
C3 0.0118(8) 0.0144(8) 0.0139(8) 0.0003(6) -0.0002(6) 0.0020(6)
C4 0.0147(8) 0.0148(8) 0.0100(7) 0.0012(6) -0.0017(6) 0.0006(6)
C5 0.0159(8) 0.0140(8) 0.0152(8) 0.0003(6) 0.0000(6) 0.0012(6)
C6 0.0158(8) 0.0189(9) 0.0178(8) -0.0014(7) 0.0017(7) -0.0028(7)
C7 0.0165(8) 0.0188(9) 0.0151(8) -0.0010(7) 0.0049(6) -0.0048(7)
C8 0.0274(10) 0.0192(9) 0.0187(9) 0.0001(7) 0.0037(7) -0.0037(8)
C9 0.0384(12) 0.0246(10) 0.0186(9) -0.0040(8) 0.0037(8) -0.0109(9)
C10 0.0304(11) 0.0359(12) 0.0169(9) 0.0021(8) -0.0034(8) -0.0108(9)
C11 0.0260(10) 0.0257(10) 0.0227(9) 0.0042(8) -0.0001(8) -0.0012(8)
C12 0.0209(9) 0.0185(9) 0.0196(9) -0.0006(7) 0.0040(7) -0.0023(7)
C13 0.0133(8) 0.0205(9) 0.0180(8) -0.0094(7) -0.0018(6) 0.0018(7)
C14 0.0184(9) 0.0224(10) 0.0253(9) -0.0079(8) 0.0007(7) -0.0010(7)
C15 0.0176(9) 0.0290(11) 0.0369(11) -0.0158(9) 0.0023(8) -0.0039(8)
C16 0.0172(9) 0.0339(12) 0.0405(12) -0.0210(10) -0.0071(8) 0.0075(8)
C17 0.0274(11) 0.0305(11) 0.0332(11) -0.0072(9) -0.0091(9) 0.0114(9)
C18 0.0230(10) 0.0220(10) 0.0258(10) -0.0060(8) -0.0011(8) 0.0038(8)
C19 0.0125(8) 0.0153(8) 0.0179(8) -0.0045(7) 0.0020(6) 0.0006(6)
C20 0.0155(8) 0.0177(9) 0.0188(9) -0.0021(7) 0.0027(7) -0.0006(7)
C21 0.0226(9) 0.0169(9) 0.0295(10) -0.0029(8) 0.0106(8) -0.0013(7)
C22 0.0189(9) 0.0196(10) 0.0458(13) -0.0124(9) 0.0110(9) -0.0067(8)
C23 0.0159(9) 0.0269(11) 0.0416(12) -0.0129(9) -0.0043(8) -0.0023(8)
C24 0.0178(9) 0.0214(9) 0.0247(9) -0.0066(8) -0.0045(7) 0.0014(7)
C25 0.0413(13) 0.0234(11) 0.0400(13) 0.0093(10) 0.0129(11) -0.0046(10)
O4 0.0148(6) 0.0245(7) 0.0242(7) 0.0024(6) -0.0038(5) -0.0018(5)
O5 0.0144(6) 0.0138(6) 0.0181(6) -0.0001(5) 0.0030(5) -0.0011(5)
O6 0.0174(6) 0.0137(6) 0.0236(6) -0.0027(5) -0.0010(5) -0.0019(5)
N2 0.0158(7) 0.0239(8) 0.0159(7) 0.0052(6) -0.0041(6) -0.0016(6)
C26 0.0296(12) 0.0531(16) 0.0223(10) 0.0189(10) -0.0082(8) -0.0095(11)
C27 0.0151(8) 0.0130(8) 0.0178(8) 0.0003(6) -0.0010(6) 0.0021(6)
C28 0.0129(8) 0.0140(8) 0.0143(8) 0.0001(6) 0.0001(6) -0.0015(6)
C29 0.0142(8) 0.0160(8) 0.0138(8) -0.0022(6) -0.0023(6) -0.0002(6)
C30 0.0146(8) 0.0158(9) 0.0190(9) -0.0018(7) 0.0002(7) -0.0016(6)
C31 0.0152(8) 0.0208(9) 0.0205(9) -0.0004(7) 0.0024(7) 0.0029(7)
C32 0.0155(8) 0.0214(9) 0.0181(8) -0.0005(7) 0.0049(7) 0.0042(7)
C33 0.0320(11) 0.0207(10) 0.0209(9) -0.0014(8) 0.0035(8) 0.0040(8)
C34 0.0356(11) 0.0263(10) 0.0197(9) 0.0048(8) 0.0027(8) 0.0101(9)
C35 0.0256(10) 0.0351(12) 0.0196(10) -0.0009(8) 0.0010(8) 0.0043(9)
C36 0.0229(9) 0.0254(10) 0.0275(10) -0.0024(8) 0.0010(8) -0.0020(8)
C37 0.0190(9) 0.0209(9) 0.0237(9) 0.0029(8) 0.0028(7) 0.0013(7)
C38 0.0147(8) 0.0177(9) 0.0182(8) 0.0078(7) -0.0004(6) -0.0018(7)
C39 0.0215(9) 0.0244(10) 0.0257(10) 0.0018(8) 0.0039(8) -0.0007(8)
C40 0.0170(9) 0.0294(11) 0.0443(13) 0.0115(10) 0.0070(8) 0.0023(8)
C41 0.0193(9) 0.0322(12) 0.0410(12) 0.0174(10) -0.0086(9) -0.0088(9)
C42 0.0313(11) 0.0252(10) 0.0288(11) 0.0052(9) -0.0079(9) -0.0134(9)
C43 0.0216(9) 0.0190(9) 0.0245(9) 0.0035(7) 0.0004(7) -0.0036(7)
C44 0.0127(8) 0.0160(8) 0.0142(8) 0.0039(6) 0.0006(6) -0.0004(6)
C45 0.0136(8) 0.0173(8) 0.0161(8) 0.0022(7) 0.0010(6) -0.0012(7)
C46 0.0179(8) 0.0181(9) 0.0202(9) 0.0027(7) 0.0058(7) 0.0001(7)
C47 0.0153(8) 0.0198(9) 0.0298(10) 0.0078(8) 0.0036(7) 0.0039(7)
C48 0.0155(9) 0.0244(10) 0.0283(10) 0.0084(8) -0.0056(7) -0.0022(7)
C49 0.0184(9) 0.0190(9) 0.0195(9) 0.0029(7) -0.0039(7) -0.0032(7)
C50 0.0318(11) 0.0220(10) 0.0262(11) -0.0046(8) 0.0050(8) 0.0036(9)

loop_
_atom_type_symbol
_atom_type_description
_atom_type_scat_dispersion_real
_atom_type_scat_dispersion_imag
_atom_type_scat_source
C C 0.0033 0.0016 'International Tables Vol C Tables 4.2.6.8 and 6.1.1.4'
H H 0.0000 0.0000 'International Tables Vol C Tables 4.2.6.8 and 6.1.1.4'
N N 0.0061 0.0033 'International Tables Vol C Tables 4.2.6.8 and 6.1.1.4'
O O 0.0106 0.0060 'International Tables Vol C Tables 4.2.6.8 and 6.1.1.4'

loop_
_geom_angle_atom_site_label_1
_geom_angle_atom_site_label_2
_geom_angle_atom_site_label_3
_geom_angle
C4 O2 C3 114.50(13)
C2 N1 C13 123.49(15)
C2 N1 C1 119.70(15)
C13 N1 C1 116.79(15)
O1 C2 N1 123.24(16)
O1 C2 C3 120.89(16)
N1 C2 C3 115.87(14)
O2 C3 C19 106.89(13)
O2 C3 C2 107.48(13)
C19 C3 C2 113.63(14)
O3 C4 O2 122.98(16)
O3 C4 C5 125.91(16)
O2 C4 C5 111.10(14)
C4 C5 C6 112.38(15)
C7 C6 C5 111.98(15)
C12 C7 C8 118.75(17)
C12 C7 C6 121.16(17)
C8 C7 C6 120.09(17)
C9 C8 C7 120.7(2)
C10 C9 C8 120.3(2)
C9 C10 C11 119.66(19)
C10 C11 C12 120.05(19)
C11 C12 C7 120.62(18)
C14 C13 C18 120.54(17)
C14 C13 N1 119.48(17)
C18 C13 N1 119.96(17)
C13 C14 C15 119.6(2)
C16 C15 C14 119.9(2)
C17 C16 C15 120.29(19)
C16 C17 C18 120.3(2)
C13 C18 C17 119.3(2)
C20 C19 C24 119.58(17)
C20 C19 C3 120.65(15)
C24 C19 C3 119.76(17)
C19 C20 C21 121.41(18)
C22 C21 C20 117.97(19)
C22 C21 C25 121.54(19)
C20 C21 C25 120.5(2)
C23 C22 C21 121.21(18)
C24 C23 C22 120.14(19)
C23 C24 C19 119.68(19)
C29 O5 C28 114.59(13)
C27 N2 C38 123.40(15)
C27 N2 C26 117.41(16)
C38 N2 C26 117.93(16)
O4 C27 N2 122.83(17)
O4 C27 C28 121.18(16)
N2 C27 C28 115.95(15)
O5 C28 C44 106.87(13)
O5 C28 C27 108.04(13)
C44 C28 C27 111.68(14)
O6 C29 O5 123.07(16)
O6 C29 C30 125.87(16)
O5 C29 C30 111.05(14)
C29 C30 C31 112.67(15)
C32 C31 C30 112.94(15)
C33 C32 C37 118.21(17)
C33 C32 C31 120.73(18)
C37 C32 C31 121.06(17)
C34 C33 C32 121.0(2)
C35 C34 C33 120.4(2)
C34 C35 C36 119.36(19)
C35 C36 C37 120.3(2)
C36 C37 C32 120.75(19)
C43 C38 C39 120.61(18)
C43 C38 N2 120.27(17)
C39 C38 N2 119.11(17)
C40 C39 C38 119.5(2)
C41 C40 C39 120.0(2)
C42 C41 C40 120.41(19)
C41 C42 C43 120.2(2)
C38 C43 C42 119.3(2)
C45 C44 C49 119.67(17)
C45 C44 C28 120.72(15)
C49 C44 C28 119.62(16)
C44 C45 C46 121.19(17)
C47 C46 C45 118.41(17)
C47 C46 C50 121.53(18)
C45 C46 C50 120.06(18)
C48 C47 C46 120.65(18)
C49 C48 C47 120.63(17)
C48 C49 C44 119.46(18)

loop_
_geom_bond_atom_site_label_1
_geom_bond_atom_site_label_2
_geom_bond_distance
O1 C2 1.224(2)
O2 C4 1.356(2)
O2 C3 1.447(2)
O3 C4 1.206(2)
N1 C2 1.357(2)
N1 C13 1.438(2)
N1 C1 1.466(2)
C2 C3 1.545(2)
C3 C19 1.509(2)
C4 C5 1.505(2)
C5 C6 1.535(2)
C6 C7 1.513(2)
C7 C12 1.395(3)
C7 C8 1.397(3)
C8 C9 1.391(3)
C9 C10 1.386(3)
C10 C11 1.393(3)
C11 C12 1.393(3)
C13 C14 1.390(3)
C13 C18 1.391(3)
C14 C15 1.393(3)
C15 C16 1.387(4)
C16 C17 1.383(4)
C17 C18 1.393(3)
C19 C20 1.390(3)
C19 C24 1.397(2)
C20 C21 1.398(3)
C21 C22 1.394(3)
C21 C25 1.507(3)
C22 C23 1.389(3)
C23 C24 1.389(3)
O4 C27 1.222(2)
O5 C29 1.355(2)
O5 C28 1.446(2)
O6 C29 1.206(2)
N2 C27 1.357(2)
N2 C38 1.436(2)
N2 C26 1.466(2)
C27 C28 1.545(2)
C28 C44 1.510(2)
C29 C30 1.506(2)
C30 C31 1.531(2)
C31 C32 1.512(3)
C32 C33 1.395(3)
C32 C37 1.396(3)
C33 C34 1.393(3)
C34 C35 1.383(3)
C35 C36 1.390(3)
C36 C37 1.394(3)
C38 C43 1.385(3)
C38 C39 1.394(3)
C39 C40 1.392(3)
C40 C41 1.384(4)
C41 C42 1.380(4)
C42 C43 1.399(3)
C44 C45 1.389(3)
C44 C49 1.398(2)
C45 C46 1.400(2)
C46 C47 1.394(3)
C46 C50 1.508(3)
C47 C48 1.389(3)
C48 C49 1.388(3)
